data_4336403
loop_
_publ_author_name
'W. Michael Chance'
'Daniel E. Bugaris'
'Athena S. Sefat'
'Hans-Conrad zur Loye'

_publ_contact_author_address
;
Department of Chemistry and Biochemistry
University of South Carolina
Columbia,SC,29208
USA
;
_publ_contact_author_email zurloye@mail.chem.sc.edu
_publ_contact_author_fax 1-803-777-8508
_publ_contact_author_name 'Hans-Conrad zur Loye'
_publ_contact_author_phone 1-803-777-6916
_publ_section_title
;
 Crystal Growth of New Hexahydroxometallates Using a Hydroflux
;
_journal_name_full 'Inorganic Chemistry'
_journal_page_first 11723
_journal_page_last 11733
_journal_paper_doi 10.1021/ic400910g
_journal_volume 52
_journal_year 2013
_chemical_formula_moiety 'Ni H6 O6, 2(Ba)'
_chemical_formula_sum 'Ba2 H6 Ni O6'
_chemical_formula_weight 435.44
_space_group_IT_number 14
_symmetry_cell_setting monoclinic
_symmetry_space_group_name_Hall '-P 2yn'
_symmetry_space_group_name_H-M 'P 1 21/n 1'
_atom_sites_solution_hydrogens refall
_atom_sites_solution_primary direct
_atom_sites_solution_secondary difmap
_audit_creation_method SHELXL-97
_cell_angle_alpha 90.00
_cell_angle_beta 90.68(3)
_cell_angle_gamma 90.00
_cell_formula_units_Z 2
_cell_length_a 6.0840(12)
_cell_length_b 6.1806(12)
_cell_length_c 8.4429(17)
_cell_measurement_reflns_used 4365
_cell_measurement_temperature 298(2)
_cell_measurement_theta_max 23.23
_cell_measurement_theta_min 4.09
_cell_volume 317.45(11)
_computing_cell_refinement 'SMART version 5.625 (Bruker, 2001)'
_computing_data_collection 'SMART version 5.625 (Bruker, 2001)'
_computing_data_reduction 'SAINT+ version 6.22 (Bruker, 2001)'
_computing_molecular_graphics 'CrystalMaker (Palmer, 2012)'
_computing_publication_material 'SHELXTL-97 (Sheldrick, 2008)'
_computing_structure_refinement 'SHELXL-97 (Sheldrick, 2008)'
_computing_structure_solution 'SHELXS-97 (Sheldrick, 2008)'
_diffrn_ambient_temperature 298(2)
_diffrn_measured_fraction_theta_full 1.000
_diffrn_measured_fraction_theta_max 1.000
_diffrn_measurement_device_type 'Bruker SMART APEX CCD'
_diffrn_measurement_method \w
_diffrn_radiation_monochromator graphite
_diffrn_radiation_source 'fine-focus sealed tube'
_diffrn_radiation_type MoK\a
_diffrn_radiation_wavelength 0.71073
_diffrn_reflns_av_R_equivalents 0.0201
_diffrn_reflns_av_sigmaI/netI 0.0147
_diffrn_reflns_limit_h_max 8
_diffrn_reflns_limit_h_min -8
_diffrn_reflns_limit_k_max 8
_diffrn_reflns_limit_k_min -8
_diffrn_reflns_limit_l_max 11
_diffrn_reflns_limit_l_min -11
_diffrn_reflns_number 4136
_diffrn_reflns_theta_full 28.28
_diffrn_reflns_theta_max 28.28
_diffrn_reflns_theta_min 4.09
_exptl_absorpt_coefficient_mu 15.164
_exptl_absorpt_correction_T_max 0.529
_exptl_absorpt_correction_T_min 0.466
_exptl_absorpt_correction_type numerical
_exptl_absorpt_process_details
;
'SADABS version 2008/1 (Sheldrick, 2008)'
;
_exptl_crystal_colour green
_exptl_crystal_density_diffrn 4.555
_exptl_crystal_description prism
_exptl_crystal_F_000 388
_exptl_crystal_size_max 0.053
_exptl_crystal_size_mid 0.050
_exptl_crystal_size_min 0.042
_refine_diff_density_max 1.105
_refine_diff_density_min -0.692
_refine_diff_density_rms 0.133
_refine_ls_extinction_coef 0.0019(3)
_refine_ls_extinction_expression Fc^*^=kFc[1+0.001xFc^2^\l^3^/sin(2\q)]^-1/4^
_refine_ls_extinction_method SHELXL
_refine_ls_goodness_of_fit_ref 1.037
_refine_ls_hydrogen_treatment mixed
_refine_ls_matrix_type full
_refine_ls_number_parameters 56
_refine_ls_number_reflns 786
_refine_ls_number_restraints 3
_refine_ls_restrained_S_all 1.037
_refine_ls_R_factor_all 0.0157
_refine_ls_R_factor_gt 0.0145
_refine_ls_shift/su_max 0.001
_refine_ls_shift/su_mean 0.000
_refine_ls_structure_factor_coef Fsqd
_refine_ls_weighting_details 'calc w=1/[\s^2^(Fo^2^)+(0.0250P)^2^+0.0285P] where P=(Fo^2^+2Fc^2^)/3'
_refine_ls_weighting_scheme calc
_refine_ls_wR_factor_gt 0.0332
_refine_ls_wR_factor_ref 0.0338
_reflns_number_gt 749
_reflns_number_total 786
_reflns_threshold_expression >2sigma(I)
_cod_data_source_file ic400910g_si_002_7.cif
_cod_data_source_block Ba2Ni(OH)6
_cod_database_code 4336403

loop_
_symmetry_equiv_pos_as_xyz
'x, y, z'
'-x+1/2, y+1/2, -z+1/2'
'-x, -y, -z'
'x-1/2, -y-1/2, z-1/2'

loop_
_atom_site_label
_atom_site_type_symbol
_atom_site_fract_x
_atom_site_fract_y
_atom_site_fract_z
_atom_site_U_iso_or_equiv
_atom_site_adp_type
_atom_site_occupancy
_atom_site_symmetry_multiplicity
_atom_site_calc_flag
_atom_site_refinement_flags
Ba1 Ba 0.48293(3) 0.06038(3) 0.25130(2) 0.01567(8) Uani 1 1 d .
Ni1 Ni 0.0000 0.0000 0.5000 0.01327(13) Uani 1 2 d S
O1 O 0.0823(4) 0.0077(4) 0.7420(3) 0.0191(5) Uani 1 1 d D
H1 H 0.010(7) -0.079(6) 0.796(5) 0.053(16) Uiso 1 1 d D
O2 O 0.6837(3) 0.2244(4) 0.9616(3) 0.0174(4) Uani 1 1 d D
H2 H 0.808(4) 0.204(7) 1.002(5) 0.040(13) Uiso 1 1 d D
O3 O 0.7104(4) 0.2026(4) 0.5439(3) 0.0179(4) Uani 1 1 d D
H3 H 0.702(8) 0.306(6) 0.482(5) 0.054(15) Uiso 1 1 d D

loop_
_atom_site_aniso_label
_atom_site_aniso_U_11
_atom_site_aniso_U_22
_atom_site_aniso_U_33
_atom_site_aniso_U_23
_atom_site_aniso_U_13
_atom_site_aniso_U_12
Ba1 0.01603(11) 0.01686(12) 0.01412(11) 0.00154(6) 0.00049(7) -0.00044(6)
Ni1 0.0131(3) 0.0144(3) 0.0123(3) -0.0006(2) 0.0005(2) -0.00016(19)
O1 0.0188(11) 0.0220(11) 0.0166(11) 0.0006(9) -0.0001(9) -0.0002(9)
O2 0.0175(11) 0.0179(11) 0.0167(11) 0.0003(9) -0.0005(8) 0.0007(8)
O3 0.0198(11) 0.0167(11) 0.0172(11) 0.0014(9) 0.0014(8) -0.0008(8)

loop_
_atom_type_symbol
_atom_type_description
_atom_type_scat_dispersion_real
_atom_type_scat_dispersion_imag
_atom_type_scat_source
O O 0.0106 0.0060 'International Tables Vol C Tables 4.2.6.8 and 6.1.1.4'
H H 0.0000 0.0000 'International Tables Vol C Tables 4.2.6.8 and 6.1.1.4'
Ni Ni 0.3393 1.1124 'International Tables Vol C Tables 4.2.6.8 and 6.1.1.4'
Ba Ba -0.3244 2.2819 'International Tables Vol C Tables 4.2.6.8 and 6.1.1.4'

loop_
_geom_angle_atom_site_label_1
_geom_angle_atom_site_label_2
_geom_angle_atom_site_label_3
_geom_angle
_geom_angle_site_symmetry_1
_geom_angle_site_symmetry_3
O3 Ba1 O1 109.56(7) 3_656 3_656
O3 Ba1 O2 82.48(7) 3_656 3_656
O1 Ba1 O2 105.91(7) 3_656 3_656
O3 Ba1 O1 135.59(7) 3_656 4_665
O1 Ba1 O1 86.30(6) 3_656 4_665
O2 Ba1 O1 134.15(7) 3_656 4_665
O3 Ba1 O3 117.51(4) 3_656 4_565
O1 Ba1 O3 132.11(7) 3_656 4_565
O2 Ba1 O3 73.22(7) 3_656 4_565
O1 Ba1 O3 66.58(7) 4_665 4_565
O3 Ba1 O2 66.05(7) 3_656 4_565
O1 Ba1 O2 133.64(7) 3_656 4_565
O2 Ba1 O2 118.37(4) 3_656 4_565
O1 Ba1 O2 73.08(7) 4_665 4_565
O3 Ba1 O2 76.75(6) 4_565 4_565
O3 Ba1 O2 161.34(7) 3_656 1_554
O1 Ba1 O2 69.53(7) 3_656 1_554
O2 Ba1 O2 80.03(7) 3_656 1_554
O1 Ba1 O2 62.89(6) 4_665 1_554
O3 Ba1 O2 63.13(6) 4_565 1_554
O2 Ba1 O2 128.86(3) 4_565 1_554
O3 Ba1 O3 81.04(7) 3_656 .
O1 Ba1 O3 64.92(7) 3_656 .
O2 Ba1 O3 156.72(6) 3_656 .
O1 Ba1 O3 68.42(6) 4_665 .
O3 Ba1 O3 129.33(3) 4_565 .
O2 Ba1 O3 68.91(6) 4_565 .
O2 Ba1 O3 113.59(6) 1_554 .
O3 Ba1 Ni1 153.98(5) 3_656 2
O1 Ba1 Ni1 95.72(5) 3_656 2
O2 Ba1 Ni1 96.75(5) 3_656 2
O1 Ba1 Ni1 37.47(5) 4_665 2
O3 Ba1 Ni1 39.45(4) 4_565 2
O2 Ba1 Ni1 92.25(5) 4_565 2
O2 Ba1 Ni1 36.65(4) 1_554 2
O3 Ba1 Ni1 105.26(4) . 2
O3 Ba1 Ni1 36.66(5) 3_656 .
O1 Ba1 Ni1 140.64(5) 3_656 .
O2 Ba1 Ni1 91.03(5) 3_656 .
O1 Ba1 Ni1 107.19(5) 4_665 .
O3 Ba1 Ni1 86.48(5) 4_565 .
O2 Ba1 Ni1 34.37(4) 4_565 .
O2 Ba1 Ni1 149.60(4) 1_554 .
O3 Ba1 Ni1 85.49(5) . .
Ni1 Ba1 Ni1 117.685(12) 2 .
O3 Ba1 Ni1 87.14(5) 3_656 1_655
O1 Ba1 Ni1 32.60(5) 3_656 1_655
O2 Ba1 Ni1 127.44(5) 3_656 1_655
O1 Ba1 Ni1 85.97(5) 4_665 1_655
O3 Ba1 Ni1 151.50(5) 4_565 1_655
O2 Ba1 Ni1 103.35(5) 4_565 1_655
O2 Ba1 Ni1 98.36(5) 1_554 1_655
O3 Ba1 Ni1 35.47(4) . 1_655
Ni1 Ba1 Ni1 112.859(13) 2 1_655
Ni1 Ba1 Ni1 109.913(16) . 1_655
O3 Ba1 Ba1 98.61(5) 3_656 2
O1 Ba1 Ba1 141.55(5) 3_656 2
O2 Ba1 Ba1 103.19(5) 3_656 2
O1 Ba1 Ba1 55.30(5) 4_665 2
O3 Ba1 Ba1 38.60(5) 4_565 2
O2 Ba1 Ba1 39.78(4) 4_565 2
O2 Ba1 Ba1 91.68(5) 1_554 2
O3 Ba1 Ba1 95.45(5) . 2
Ni1 Ba1 Ba1 56.056(18) 2 2
Ni1 Ba1 Ba1 61.950(12) . 2
Ni1 Ba1 Ba1 129.323(9) 1_655 2
O2 Ni1 O2 179.999(1) 4_565 2_546
O2 Ni1 O1 89.37(9) 4_565 3_556
O2 Ni1 O1 90.63(9) 2_546 3_556
O2 Ni1 O1 90.63(9) 4_565 .
O2 Ni1 O1 89.37(9) 2_546 .
O1 Ni1 O1 180.00(13) 3_556 .
O2 Ni1 O3 89.60(9) 4_565 1_455
O2 Ni1 O3 90.40(9) 2_546 1_455
O1 Ni1 O3 89.71(9) 3_556 1_455
O1 Ni1 O3 90.29(9) . 1_455
O2 Ni1 O3 90.40(9) 4_565 3_656
O2 Ni1 O3 89.60(9) 2_546 3_656
O1 Ni1 O3 90.29(9) 3_556 3_656
O1 Ni1 O3 89.71(9) . 3_656
O3 Ni1 O3 180.00(7) 1_455 3_656
O2 Ni1 Ba1 122.20(6) 4_565 2_545
O2 Ni1 Ba1 57.80(6) 2_546 2_545
O1 Ni1 Ba1 52.55(7) 3_556 2_545
O1 Ni1 Ba1 127.45(7) . 2_545
O3 Ni1 Ba1 125.65(6) 1_455 2_545
O3 Ni1 Ba1 54.35(6) 3_656 2_545
O2 Ni1 Ba1 57.80(6) 4_565 4_566
O2 Ni1 Ba1 122.20(6) 2_546 4_566
O1 Ni1 Ba1 127.46(7) 3_556 4_566
O1 Ni1 Ba1 52.54(7) . 4_566
O3 Ni1 Ba1 54.35(6) 1_455 4_566
O3 Ni1 Ba1 125.65(6) 3_656 4_566
Ba1 Ni1 Ba1 180.0 2_545 4_566
O2 Ni1 Ba1 127.98(6) 4_565 3_556
O2 Ni1 Ba1 52.02(6) 2_546 3_556
O1 Ni1 Ba1 111.93(7) 3_556 3_556
O1 Ni1 Ba1 68.07(7) . 3_556
O3 Ni1 Ba1 46.24(6) 1_455 3_556
O3 Ni1 Ba1 133.76(6) 3_656 3_556
Ba1 Ni1 Ba1 107.673(14) 2_545 3_556
Ba1 Ni1 Ba1 72.327(14) 4_566 3_556
O2 Ni1 Ba1 52.02(6) 4_565 .
O2 Ni1 Ba1 127.98(6) 2_546 .
O1 Ni1 Ba1 68.07(7) 3_556 .
O1 Ni1 Ba1 111.93(7) . .
O3 Ni1 Ba1 133.76(6) 1_455 .
O3 Ni1 Ba1 46.24(6) 3_656 .
Ba1 Ni1 Ba1 72.327(14) 2_545 .
Ba1 Ni1 Ba1 107.673(14) 4_566 .
Ba1 Ni1 Ba1 180.0 3_556 .
O2 Ni1 Ba1 106.25(6) 4_565 1_455
O2 Ni1 Ba1 73.76(6) 2_546 1_455
O1 Ni1 Ba1 43.46(7) 3_556 1_455
O1 Ni1 Ba1 136.54(7) . 1_455
O3 Ni1 Ba1 51.21(6) 1_455 1_455
O3 Ni1 Ba1 128.79(6) 3_656 1_455
Ba1 Ni1 Ba1 76.531(14) 2_545 1_455
Ba1 Ni1 Ba1 103.469(14) 4_566 1_455
Ba1 Ni1 Ba1 70.087(16) 3_556 1_455
Ba1 Ni1 Ba1 109.913(16) . 1_455
O2 Ni1 Ba1 73.76(6) 4_565 3_656
O2 Ni1 Ba1 106.24(6) 2_546 3_656
O1 Ni1 Ba1 136.54(7) 3_556 3_656
O1 Ni1 Ba1 43.46(7) . 3_656
O3 Ni1 Ba1 128.79(6) 1_455 3_656
O3 Ni1 Ba1 51.22(6) 3_656 3_656
Ba1 Ni1 Ba1 103.469(14) 2_545 3_656
Ba1 Ni1 Ba1 76.531(14) 4_566 3_656
Ba1 Ni1 Ba1 109.912(15) 3_556 3_656
Ba1 Ni1 Ba1 70.087(16) . 3_656
Ba1 Ni1 Ba1 180.0 1_455 3_656
Ni1 O1 Ba1 103.94(9) . 3_656
Ni1 O1 Ba1 89.99(8) . 4_566
Ba1 O1 Ba1 111.76(8) 3_656 4_566
Ni1 O2 Ba1 116.23(9) 2_556 3_656
Ni1 O2 Ba1 93.60(8) 2_556 4_666
Ba1 O2 Ba1 97.20(7) 3_656 4_666
Ni1 O2 Ba1 85.55(7) 2_556 1_556
Ba1 O2 Ba1 99.97(7) 3_656 1_556
Ba1 O2 Ba1 161.24(9) 4_666 1_556
Ni1 O3 Ba1 97.09(8) 1_655 3_656
Ni1 O3 Ba1 86.20(7) 1_655 4_666
Ba1 O3 Ba1 100.14(7) 3_656 4_666
Ni1 O3 Ba1 93.32(8) 1_655 .
Ba1 O3 Ba1 98.97(7) 3_656 .
Ba1 O3 Ba1 160.80(9) 4_666 .

loop_
_geom_bond_atom_site_label_1
_geom_bond_atom_site_label_2
_geom_bond_distance
_geom_bond_site_symmetry_2
Ba1 O3 2.657(2) 3_656
Ba1 O1 2.679(2) 3_656
Ba1 O2 2.704(2) 3_656
Ba1 O1 2.738(2) 4_665
Ba1 O3 2.809(2) 4_565
Ba1 O2 2.883(2) 4_565
Ba1 O2 2.928(2) 1_554
Ba1 O3 2.951(2) .
Ni1 O2 2.065(2) 4_565
Ni1 O2 2.065(2) 2_546
Ni1 O1 2.098(2) 3_556
Ni1 O1 2.098(2) .
Ni1 O3 2.197(2) 1_455
Ni1 O3 2.197(2) 3_656
O1 Ba1 2.679(2) 3_656
O1 Ba1 2.738(2) 4_566
O2 Ni1 2.065(2) 2_556
O2 Ba1 2.704(2) 3_656
O2 Ba1 2.883(2) 4_666
O2 Ba1 2.928(2) 1_556
O3 Ni1 2.197(2) 1_655
O3 Ba1 2.657(2) 3_656
O3 Ba1 2.809(2) 4_666
